data_2018995
loop_
_publ_author_name
'Baldo, Bianca'
'Cruz, Carlos'
'Venegas-Yazigi, Diego'
'Vega, Andres'
'Paredes-Garc\'ia, Ver\'onica'

_publ_section_title
;
 <i>catena</i>-Poly[tris(\m~3~-acetylacetonato)nickelate(II)sodium(I)]
;
_journal_coeditor_code SK3482
_journal_issue 5
_journal_name_full 'Acta Crystallographica Section C'
_journal_page_first 506
_journal_page_last 508
_journal_paper_doi 10.1107/S0108270113009797
_journal_volume 69
_journal_year 2013
_chemical_formula_iupac '[Na Ni (C5 H7 O2)3]'
_chemical_formula_moiety 'C15 H21 Na Ni O6'
_chemical_formula_sum 'C15 H21 Na Ni O6'
_chemical_formula_weight 379.00
_chemical_name_systematic
;
<i>catena</i>-Poly[tris(\m~3~-acetylacetonato)nickelate(II)sodium(I)]
;
_space_group_IT_number 167
_symmetry_cell_setting trigonal
_symmetry_space_group_name_Hall '-R 3 2"c'
_symmetry_space_group_name_H-M 'R -3 c :H'
_atom_sites_solution_hydrogens geom
_atom_sites_solution_primary direct
_atom_sites_solution_secondary difmap
_audit_creation_method SHELXL97
_cell_angle_alpha 90.00
_cell_angle_beta 90.00
_cell_angle_gamma 120.00
_cell_formula_units_Z 6
_cell_length_a 16.133(2)
_cell_length_b 16.133(2)
_cell_length_c 11.684(4)
_cell_measurement_reflns_used 2266
_cell_measurement_temperature 150(2)
_cell_measurement_theta_max 26.925
_cell_measurement_theta_min 2.524
_cell_volume 2633.6(10)
_computing_cell_refinement 'APEX2 (Bruker, 2001)'
_computing_data_collection 'APEX2 (Bruker, 2001)'
_computing_data_reduction 'APEX2 (Bruker, 2001)'
_computing_molecular_graphics
;
APEX2 (Bruker, 2001) and Mercury (Macrae <i>et al.</i>, 2008)
;
_computing_publication_material 'SHELXTL-NT (Sheldrick, 2008)'
_computing_structure_refinement 'SHELXL97 (Sheldrick, 2008)'
_computing_structure_solution 'SHELXS97 (Sheldrick, 2008)'
_diffrn_ambient_temperature 150(2)
_diffrn_measured_fraction_theta_full 1.000
_diffrn_measured_fraction_theta_max 1.000
_diffrn_measurement_device_type 'Siemens SMART CCD area-detector'
_diffrn_measurement_method \w
_diffrn_radiation_monochromator graphite
_diffrn_radiation_source 'fine-focus sealed tube'
_diffrn_radiation_type MoK\a
_diffrn_radiation_wavelength 0.71073
_diffrn_reflns_av_R_equivalents 0.0345
_diffrn_reflns_av_sigmaI/netI 0.0134
_diffrn_reflns_limit_h_max 19
_diffrn_reflns_limit_h_min -19
_diffrn_reflns_limit_k_max 19
_diffrn_reflns_limit_k_min -19
_diffrn_reflns_limit_l_max 14
_diffrn_reflns_limit_l_min -14
_diffrn_reflns_number 5622
_diffrn_reflns_theta_full 26.00
_diffrn_reflns_theta_max 26.00
_diffrn_reflns_theta_min 2.52
_exptl_absorpt_coefficient_mu 1.154
_exptl_absorpt_correction_T_max 0.8898
_exptl_absorpt_correction_T_min 0.5340
_exptl_absorpt_correction_type multi-scan
_exptl_absorpt_process_details '(SADABS; Bruker, 2001)'
_exptl_crystal_colour 'light blue'
_exptl_crystal_density_diffrn 1.434
_exptl_crystal_density_method 'not measured'
_exptl_crystal_description needle
_exptl_crystal_F_000 1188.0
_exptl_crystal_size_max 0.42
_exptl_crystal_size_mid 0.12
_exptl_crystal_size_min 0.07
_refine_diff_density_max 0.358
_refine_diff_density_min -0.168
_refine_ls_extinction_method none
_refine_ls_goodness_of_fit_ref 1.142
_refine_ls_hydrogen_treatment constr
_refine_ls_matrix_type full
_refine_ls_number_parameters 38
_refine_ls_number_reflns 582
_refine_ls_number_restraints 0
_refine_ls_restrained_S_all 1.142
_refine_ls_R_factor_all 0.0312
_refine_ls_R_factor_gt 0.0262
_refine_ls_shift/su_max 0.000
_refine_ls_shift/su_mean 0.000
_refine_ls_structure_factor_coef Fsqd
_refine_ls_weighting_details 'calc w = 1/[\s^2^(Fo^2^)+(0.0366P)^2^+2.4448P] where P=(Fo^2^+2Fc^2^)/3'
_refine_ls_weighting_scheme calc
_refine_ls_wR_factor_gt 0.0670
_refine_ls_wR_factor_ref 0.0702
_reflns_number_gt 506
_reflns_number_total 582
_reflns_threshold_expression I>2\sigma(I)
_cod_data_source_file sk3482.cif
_cod_data_source_block I
_cod_original_cell_volume 2633.6(13)
_cod_original_sg_symbol_H-M 'R -3 c'
_cod_original_formula_sum 'C15 H21 Na Ni O6 '
_cod_database_code 2018995
_cod_database_fobs_code 2018995

loop_
_symmetry_equiv_pos_as_xyz
'x, y, z'
'-y, x-y, z'
'-x+y, -x, z'
'y, x, -z+1/2'
'x-y, -y, -z+1/2'
'-x, -x+y, -z+1/2'
'x+2/3, y+1/3, z+1/3'
'-y+2/3, x-y+1/3, z+1/3'
'-x+y+2/3, -x+1/3, z+1/3'
'y+2/3, x+1/3, -z+5/6'
'x-y+2/3, -y+1/3, -z+5/6'
'-x+2/3, -x+y+1/3, -z+5/6'
'x+1/3, y+2/3, z+2/3'
'-y+1/3, x-y+2/3, z+2/3'
'-x+y+1/3, -x+2/3, z+2/3'
'y+1/3, x+2/3, -z+7/6'
'x-y+1/3, -y+2/3, -z+7/6'
'-x+1/3, -x+y+2/3, -z+7/6'
'-x, -y, -z'
'y, -x+y, -z'
'x-y, x, -z'
'-y, -x, z-1/2'
'-x+y, y, z-1/2'
'x, x-y, z-1/2'
'-x+2/3, -y+1/3, -z+1/3'
'y+2/3, -x+y+1/3, -z+1/3'
'x-y+2/3, x+1/3, -z+1/3'
'-y+2/3, -x+1/3, z-1/6'
'-x+y+2/3, y+1/3, z-1/6'
'x+2/3, x-y+1/3, z-1/6'
'-x+1/3, -y+2/3, -z+2/3'
'y+1/3, -x+y+2/3, -z+2/3'
'x-y+1/3, x+2/3, -z+2/3'
'-y+1/3, -x+2/3, z+1/6'
'-x+y+1/3, y+2/3, z+1/6'
'x+1/3, x-y+2/3, z+1/6'

loop_
_atom_site_type_symbol
_atom_site_label
_atom_site_fract_x
_atom_site_fract_y
_atom_site_fract_z
_atom_site_U_iso_or_equiv
_atom_site_adp_type
_atom_site_calc_flag
_atom_site_refinement_flags
_atom_site_occupancy
_atom_site_symmetry_multiplicity
Ni Ni1 0.0000 0.0000 0.2500 0.02055(19) Uani d S 1 6
Na Na1 0.0000 0.0000 0.5000 0.0266(4) Uani d S 1 6
O O1 0.06355(8) 0.11485(9) 0.35654(9) 0.0244(3) Uani d . 1 1
C C1 0.20596(14) 0.20596(14) 0.2500 0.0290(5) Uani d S 1 2
H H1 0.2649 0.2649 0.2500 0.035 Uiso calc SR 1 2
C C2 0.14657(11) 0.18715(11) 0.34524(13) 0.0253(4) Uani d . 1 1
C C3 0.18062(13) 0.25706(13) 0.44329(14) 0.0352(4) Uani d . 1 1
H H3A 0.1411 0.2874 0.4482 0.053 Uiso calc R 1 1
H H3B 0.2476 0.3062 0.4307 0.053 Uiso calc R 1 1
H H3C 0.1754 0.2231 0.5149 0.053 Uiso calc R 1 1

loop_
_atom_site_aniso_label
_atom_site_aniso_U_11
_atom_site_aniso_U_22
_atom_site_aniso_U_33
_atom_site_aniso_U_12
_atom_site_aniso_U_13
_atom_site_aniso_U_23
Ni1 0.0238(2) 0.0238(2) 0.0141(3) 0.01190(11) 0.000 0.000
Na1 0.0330(6) 0.0330(6) 0.0138(7) 0.0165(3) 0.000 0.000
C1 0.0251(9) 0.0251(9) 0.0340(13) 0.0106(10) 0.0003(5) -0.0003(5)
O1 0.0283(6) 0.0253(6) 0.0178(6) 0.0121(5) 0.0006(4) -0.0010(5)
C2 0.0293(9) 0.0256(8) 0.0257(8) 0.0171(7) -0.0052(7) -0.0011(6)
C3 0.0364(10) 0.0336(10) 0.0340(10) 0.0161(8) -0.0044(8) -0.0089(8)

loop_
_atom_type_symbol
_atom_type_description
_atom_type_scat_dispersion_real
_atom_type_scat_dispersion_imag
_atom_type_scat_source
C C 0.0033 0.0016 'International Tables Vol C Tables 4.2.6.8 and 6.1.1.4'
H H 0.0000 0.0000 'International Tables Vol C Tables 4.2.6.8 and 6.1.1.4'
O O 0.0106 0.0060 'International Tables Vol C Tables 4.2.6.8 and 6.1.1.4'
Na Na 0.0362 0.0249 'International Tables Vol C Tables 4.2.6.8 and 6.1.1.4'
Ni Ni 0.3393 1.1124 'International Tables Vol C Tables 4.2.6.8 and 6.1.1.4'

loop_
_geom_angle_atom_site_label_1
_geom_angle_atom_site_label_2
_geom_angle_atom_site_label_3
_geom_angle_site_symmetry_1
_geom_angle_site_symmetry_3
_geom_angle
_geom_angle_publ_flag
O1 Ni1 O1 . 5 174.43(6) y
O1 Ni1 O1 . 6 97.53(6) y
O1 Ni1 O1 5 6 86.43(5) ?
O1 Ni1 O1 . 3 86.43(5) y
O1 Ni1 O1 5 3 89.89(6) ?
O1 Ni1 O1 6 3 174.43(6) ?
O1 Ni1 O1 . 4 89.89(6) y
O1 Ni1 O1 5 4 86.43(5) ?
O1 Ni1 O1 6 4 86.43(5) ?
O1 Ni1 O1 3 4 97.53(6) ?
O1 Ni1 O1 . 2 86.43(5) ?
O1 Ni1 O1 5 2 97.53(6) ?
O1 Ni1 O1 6 2 89.89(6) ?
O1 Ni1 O1 3 2 86.43(5) ?
O1 Ni1 O1 4 2 174.43(6) ?
O1 Na1 O1 2 20_556 180.0 ?
O1 Na1 O1 2 3 73.66(5) ?
O1 Na1 O1 20_556 3 106.34(5) ?
O1 Na1 O1 2 21_556 106.34(5) ?
O1 Na1 O1 20_556 21_556 73.66(5) ?
O1 Na1 O1 3 21_556 180.00(4) ?
O1 Na1 O1 2 . 73.66(5) ?
O1 Na1 O1 20_556 . 106.34(5) ?
O1 Na1 O1 3 . 73.66(5) ?
O1 Na1 O1 21_556 . 106.34(5) ?
O1 Na1 O1 2 19_556 106.34(5) ?
O1 Na1 O1 20_556 19_556 73.66(5) ?
O1 Na1 O1 3 19_556 106.34(5) ?
O1 Na1 O1 21_556 19_556 73.66(5) ?
O1 Na1 O1 . 19_556 180.00(6) ?
C2 O1 Ni1 . . 126.41(10) ?
C2 O1 Na1 . . 130.58(10) ?
Ni1 O1 Na1 . . 83.95(5) ?
O1 C2 C1 . . 125.16(15) ?
O1 C2 C3 . . 115.57(14) ?
C1 C2 C3 . . 119.27(16) ?
C2 C1 C2 4 . 126.4(2) ?
C2 C1 H1 4 . 116.8 ?
C2 C1 H1 . . 116.8 ?
C2 C3 H3A . . 109.5 ?
C2 C3 H3B . . 109.5 ?
H3A C3 H3B . . 109.5 ?
C2 C3 H3C . . 109.5 ?
H3A C3 H3C . . 109.5 ?
H3B C3 H3C . . 109.5 ?

loop_
_geom_bond_atom_site_label_1
_geom_bond_atom_site_label_2
_geom_bond_site_symmetry_2
_geom_bond_distance
_geom_bond_publ_flag
Ni1 O1 . 2.0332(12) y
Ni1 O1 5 2.0332(12) ?
Ni1 O1 6 2.0332(12) ?
Ni1 O1 3 2.0332(12) ?
Ni1 O1 4 2.0332(12) ?
Ni1 O1 2 2.0332(12) ?
Ni1 Na1 . 2.9211(10) y
Na1 O1 2 2.3226(12) ?
Na1 O1 20_556 2.3226(12) ?
Na1 O1 3 2.3226(12) ?
Na1 O1 21_556 2.3226(12) ?
Na1 O1 . 2.3226(12) y
Na1 O1 19_556 2.3226(12) ?
Na1 Ni1 19_556 2.9211(10) ?
O1 C2 . 1.269(2) ?
C2 C1 . 1.399(2) ?
C2 C3 . 1.506(2) ?
C1 C2 4 1.399(2) ?
C1 H1 . 0.9500 ?
C3 H3A . 0.9800 ?
C3 H3B . 0.9800 ?
C3 H3C . 0.9800 ?
